data_9009519
loop_
_publ_author_name
'Effenberger, H.'
'Krause, W.'
'Bernhardt, H. J.'
'Martin, M.'

_publ_section_title
;
 On the symmetry of tsumcorite group minerals
 based on the new species rappoldite and zincgartrellite
;
_journal_name_full 'Mineralogical Magazine'
_journal_page_first 1109
_journal_page_last 1126
_journal_paper_doi 10.1180/002646100549922
_journal_volume 64
_journal_year 2000
_chemical_compound_source 'Tsumeb, Namibia'
_chemical_formula_sum 'As2 Cu0.4 Fe0.4 H4.4 O10 Pb Zn1.2'
_chemical_name_mineral Zincgartrellite
_space_group_IT_number 2
_symmetry_space_group_name_Hall '-P 1'
_symmetry_space_group_name_H-M 'P -1'
_cell_angle_alpha 68.59
_cell_angle_beta 69.17
_cell_angle_gamma 69.51
_cell_formula_units_Z 1
_cell_length_a 5.550
_cell_length_b 5.620
_cell_length_c 7.621
_cell_volume 200.104
_database_code_amcsd 0014556
_exptl_crystal_density_diffrn 5.375
_cod_original_formula_sum 'Pb (Zn1.2 Fe.4) Cu.4 As2 O10 H4.4'
_cod_database_code 9009519

loop_
_space_group_symop_operation_xyz
x,y,z
-x,-y,-z

loop_
_atom_site_aniso_label
_atom_site_aniso_U_11
_atom_site_aniso_U_22
_atom_site_aniso_U_33
_atom_site_aniso_U_12
_atom_site_aniso_U_13
_atom_site_aniso_U_23
Pb1 0.06100 0.04500 0.03300 -0.01400 -0.02000 0.00300
Zn2a 0.03300 0.04400 0.02900 -0.00900 -0.00900 0.00600
Fe3+2a 0.03300 0.04400 0.02900 -0.00900 -0.00900 0.00600
Zn2b 0.04700 0.02600 0.02600 -0.01600 -0.01600 0.00800
Cu2b 0.04700 0.02600 0.02600 -0.01600 -0.01600 0.00800
As 0.03700 0.03400 0.02300 -0.01000 -0.01500 0.00500

loop_
_atom_site_label
_atom_site_fract_x
_atom_site_fract_y
_atom_site_fract_z
_atom_site_occupancy
_atom_site_U_iso_or_equiv
_atom_site_type_symbol
_atom_site_attached_hydrogens
Pb1 0.00000 0.00000 0.00000 1.00000 0.04790 Pb 0
Zn2a 0.00000 0.50000 0.50000 0.60000 0.04000 Zn 0
Fe3+2a 0.00000 0.50000 0.50000 0.40000 0.04000 Fe 0
Zn2b 0.50000 0.00000 0.50000 0.60000 0.03400 Zn 0
Cu2b 0.50000 0.00000 0.50000 0.40000 0.03400 Cu 0
As 0.41250 0.42660 0.78530 1.00000 0.03200 As 0
O2 0.30600 0.32100 0.64800 1.00000 0.05200 O 0
O3a 0.25500 0.67900 0.25800 1.00000 0.04400 O 0
O3b 0.69100 0.23800 0.25100 1.00000 0.04900 O 0
O4 0.27300 0.28900 0.02000 1.00000 0.03700 O 0
O-H1 0.16300 0.16600 0.42000 0.20000 0.03400 O 1
Wat1 0.16300 0.16600 0.42000 0.80000 0.03400 O 2

loop_
_cod_changelog_entry_id
_cod_changelog_entry_author
_cod_changelog_entry_date
_cod_changelog_entry_text
1
;cod-tools version 3.8.0
Id: cif_guess_AMCSD_atom_types 9581 2023-05-17 12:35:41Z saulius
;
2023-05-18T11:40:25+03:00
;Derived atom types and hydrogen counts
from atom names that follow the AMCSD naming convention
(Wat == water, O-H == hydroxyl).
;

loop_
_cod_related_entry_id
_cod_related_entry_database
_cod_related_entry_code
1 AMCSD 0014556
